data_1519420
loop_
_publ_author_name
'Thiehoff, C.'
'Holland, M. C.'
'Daniliuc, C.'
'Houk, K. N.'
'Gilmour, R.'

_publ_section_title
;
 Can acyclic conformational control be achieved via a sulfur--fluorine
 gauche effect?
;
_journal_issue 6
_journal_name_full 'Chem. Sci.'
_journal_page_first 3565
_journal_paper_doi 10.1039/C5SC00871A
_journal_volume 6
_journal_year 2015
_chemical_formula_sum 'C17 H17 F O2 S'
_chemical_formula_weight 304.36
_space_group_crystal_system monoclinic
_space_group_IT_number 14
_space_group_name_Hall '-P 2ybc'
_space_group_name_H-M_alt 'P 1 21/c 1'
_symmetry_space_group_name_Hall '-P 2ybc'
_symmetry_space_group_name_H-M 'P 1 21/c 1'
_atom_sites_solution_hydrogens geom
_audit_update_record
;
2015-02-06 deposited with the CCDC.
2015-04-17 downloaded from the CCDC.
;
_cell_angle_alpha 90
_cell_angle_beta 109.646(2)
_cell_angle_gamma 90
_cell_formula_units_Z 4
_cell_length_a 14.6630(3)
_cell_length_b 9.5972(3)
_cell_length_c 10.7876(4)
_cell_measurement_reflns_used 3774
_cell_measurement_temperature 100.(2)
_cell_measurement_theta_max 66.4501
_cell_measurement_theta_min 3.2002
_cell_volume 1429.70(8)
_computing_cell_refinement 'SAINT V8.34A (Bruker AXS Inc., 2013)'
_computing_data_collection
;
APEX2 v.2014.1-1 (Bruker AXS Inc., 2014)
;
_computing_data_reduction 'SAINT V8.34A (Bruker AXS Inc., 2013)'
_computing_molecular_graphics 'XP (Sheldrick, 2014)'
_computing_publication_material 'SHELXL-2014 (Sheldrick, 2014)'
_computing_structure_refinement 'SHELXL-2014 (Sheldrick, 2014)'
_computing_structure_solution 'SHELXL-2014 (Sheldrick, 2014)'
_diffrn_ambient_temperature 100.(2)
_diffrn_detector_area_resol_mean 10.4167
_diffrn_measured_fraction_theta_full 0.971
_diffrn_measured_fraction_theta_max 0.971
_diffrn_measurement_device_type 'D8 Venture Dual Source'
_diffrn_measurement_method 'phi / omega scans'
_diffrn_radiation_monochromator 'MX mirror'
_diffrn_radiation_type 'Cu K\a'
_diffrn_radiation_wavelength 1.54178
_diffrn_reflns_av_R_equivalents 0.0471
_diffrn_reflns_av_unetI/netI 0.0429
_diffrn_reflns_limit_h_max 17
_diffrn_reflns_limit_h_min -16
_diffrn_reflns_limit_k_max 11
_diffrn_reflns_limit_k_min -10
_diffrn_reflns_limit_l_max 12
_diffrn_reflns_limit_l_min -12
_diffrn_reflns_number 10126
_diffrn_reflns_theta_full 66.60
_diffrn_reflns_theta_max 66.60
_diffrn_reflns_theta_min 3.20
_diffrn_source 'Cu ImS'
_diffrn_source_type 'micro focus tube'
_exptl_absorpt_coefficient_mu 2.131
_exptl_absorpt_correction_T_max 1.00
_exptl_absorpt_correction_T_min 0.84
_exptl_absorpt_correction_type multi-scan
_exptl_absorpt_process_details 'SADABS V2014/2 (Bruker AXS Inc.)'
_exptl_crystal_colour colourless
_exptl_crystal_density_diffrn 1.414
_exptl_crystal_density_method 'not measured'
_exptl_crystal_description prism
_exptl_crystal_F_000 640
_exptl_crystal_size_max 0.341
_exptl_crystal_size_mid 0.208
_exptl_crystal_size_min 0.100
_refine_diff_density_max 0.241
_refine_diff_density_min -0.379
_refine_ls_extinction_method none
_refine_ls_goodness_of_fit_ref 1.023
_refine_ls_hydrogen_treatment constr
_refine_ls_matrix_type full
_refine_ls_number_parameters 190
_refine_ls_number_reflns 2456
_refine_ls_number_restraints 0
_refine_ls_restrained_S_all 1.023
_refine_ls_R_factor_all 0.0573
_refine_ls_R_factor_gt 0.0389
_refine_ls_shift/su_max 0.001
_refine_ls_shift/su_mean 0.000
_refine_ls_structure_factor_coef Fsqd
_refine_ls_weighting_details 'w=1/[\s^2^(Fo^2^)+(0.0392P)^2^+1.0453P] where P=(Fo^2^+2Fc^2^)/3'
_refine_ls_weighting_scheme calc
_refine_ls_wR_factor_gt 0.0844
_refine_ls_wR_factor_ref 0.0922
_reflns_number_gt 1909
_reflns_number_total 2456
_reflns_threshold_expression 'I > 2\s(I)'
_cod_data_source_file c5sc00871a2.cif
_cod_data_source_block gil7666
_cod_depositor_comments 'Adding full bibliography for 1519418--1519422.cif.'
_cod_database_code 1519420

loop_
_space_group_symop_operation_xyz
'x, y, z'
'-x, y+1/2, -z+1/2'
'-x, -y, -z'
'x, -y-1/2, z-1/2'

loop_
_atom_site_type_symbol
_atom_site_label
_atom_site_fract_x
_atom_site_fract_y
_atom_site_fract_z
_atom_site_U_iso_or_equiv
_atom_site_adp_type
_atom_site_calc_flag
_atom_site_refinement_flags_adp
_atom_site_refinement_flags_posn
_atom_site_occupancy
F F1 0.19272(9) 0.56536(13) 0.54639(11) 0.0188(3) Uani d . . 1
O O1 0.13456(12) 0.85290(17) 0.50119(15) 0.0232(4) Uani d . . 1
O O2 0.10765(12) 0.95265(16) 0.69648(15) 0.0225(4) Uani d . . 1
S S1 0.09748(4) 0.83669(6) 0.60791(5) 0.01460(16) Uani d . . 1
C C1 -0.02599(16) 0.7839(3) 0.5490(2) 0.0185(5) Uani d . . 1
H H1A -0.0696 0.8648 0.5407 0.022 Uiso calc U R 1
H H1B -0.0422 0.7374 0.4623 0.022 Uiso calc U R 1
C C2 -0.03404(15) 0.6828(2) 0.6535(2) 0.0170(5) Uani d . . 1
H H2A -0.0944 0.6275 0.6197 0.02 Uiso calc U R 1
H H2B -0.0344 0.7338 0.7331 0.02 Uiso calc U R 1
C C3 0.05478(15) 0.5878(2) 0.6856(2) 0.0164(5) Uani d . . 1
H H3A 0.0477 0.5224 0.612 0.02 Uiso calc U R 1
H H3B 0.0618 0.5329 0.7659 0.02 Uiso calc U R 1
C C4 0.14401(15) 0.6809(2) 0.7073(2) 0.0128(5) Uani d . . 1
H H4 0.1675 0.71 0.8018 0.015 Uiso calc U R 1
C C5 0.22834(16) 0.6098(2) 0.6794(2) 0.0138(5) Uani d . . 1
C C11 0.31570(15) 0.7025(2) 0.6941(2) 0.0144(5) Uani d . . 1
C C12 0.37723(16) 0.6683(3) 0.6247(2) 0.0185(5) Uani d . . 1
H H12 0.3633 0.5895 0.5681 0.022 Uiso calc U R 1
C C13 0.45843(17) 0.7479(3) 0.6374(2) 0.0243(6) Uani d . . 1
H H13 0.4993 0.7243 0.5885 0.029 Uiso calc U R 1
C C14 0.48044(17) 0.8616(3) 0.7209(2) 0.0248(6) Uani d . . 1
H H14 0.5365 0.916 0.7302 0.03 Uiso calc U R 1
C C15 0.42011(17) 0.8952(3) 0.7907(2) 0.0248(6) Uani d . . 1
H H15 0.435 0.9729 0.8487 0.03 Uiso calc U R 1
C C16 0.33781(16) 0.8168(2) 0.7771(2) 0.0202(5) Uani d . . 1
H H16 0.2964 0.8417 0.8249 0.024 Uiso calc U R 1
C C21 0.25761(15) 0.4790(2) 0.7644(2) 0.0138(5) Uani d . . 1
C C22 0.30197(16) 0.4916(3) 0.9002(2) 0.0196(5) Uani d . . 1
H H22 0.3149 0.5813 0.9395 0.024 Uiso calc U R 1
C C23 0.32715(17) 0.3732(3) 0.9779(2) 0.0230(6) Uani d . . 1
H H23 0.3577 0.3823 1.0704 0.028 Uiso calc U R 1
C C24 0.30828(17) 0.2421(3) 0.9221(2) 0.0226(6) Uani d . . 1
H H24 0.3252 0.1615 0.9761 0.027 Uiso calc U R 1
C C25 0.26486(16) 0.2287(3) 0.7877(2) 0.0218(6) Uani d . . 1
H H25 0.252 0.1388 0.749 0.026 Uiso calc U R 1
C C26 0.23987(15) 0.3469(2) 0.7090(2) 0.0179(5) Uani d . . 1
H H26 0.2104 0.3372 0.6164 0.021 Uiso calc U R 1

loop_
_atom_site_aniso_label
_atom_site_aniso_U_11
_atom_site_aniso_U_22
_atom_site_aniso_U_33
_atom_site_aniso_U_12
_atom_site_aniso_U_13
_atom_site_aniso_U_23
F1 0.0216(7) 0.0206(8) 0.0144(6) -0.0005(6) 0.0064(5) -0.0033(6)
O1 0.0273(9) 0.0245(10) 0.0218(8) 0.0037(8) 0.0138(7) 0.0082(8)
O2 0.0261(9) 0.0136(9) 0.0273(9) 0.0000(7) 0.0085(7) -0.0045(7)
S1 0.0155(3) 0.0122(3) 0.0170(3) 0.0001(2) 0.0067(2) 0.0013(2)
C1 0.0146(11) 0.0178(13) 0.0212(12) -0.0007(10) 0.0037(9) 0.0017(10)
C2 0.0138(11) 0.0180(13) 0.0195(11) -0.0015(10) 0.0060(9) 0.0006(10)
C3 0.0153(12) 0.0155(13) 0.0197(12) -0.0020(10) 0.0073(9) 0.0019(10)
C4 0.0154(11) 0.0119(12) 0.0115(10) -0.0007(9) 0.0051(9) -0.0004(9)
C5 0.0152(11) 0.0155(12) 0.0110(10) -0.0033(9) 0.0048(9) -0.0025(9)
C11 0.0147(11) 0.0106(12) 0.0155(11) 0.0032(9) 0.0019(9) 0.0053(9)
C12 0.0200(12) 0.0140(13) 0.0231(12) 0.0032(10) 0.0092(10) 0.0027(11)
C13 0.0216(13) 0.0243(15) 0.0320(13) 0.0055(11) 0.0157(11) 0.0089(12)
C14 0.0139(12) 0.0263(16) 0.0329(14) -0.0031(11) 0.0060(10) 0.0083(12)
C15 0.0217(13) 0.0215(14) 0.0283(13) -0.0067(11) 0.0046(11) -0.0027(12)
C16 0.0180(12) 0.0201(13) 0.0237(12) -0.0005(11) 0.0085(10) -0.0002(11)
C21 0.0115(11) 0.0114(12) 0.0210(11) -0.0002(9) 0.0086(9) -0.0005(10)
C22 0.0249(13) 0.0140(13) 0.0213(12) -0.0009(10) 0.0095(10) -0.0021(11)
C23 0.0272(14) 0.0233(15) 0.0205(12) 0.0048(11) 0.0107(10) 0.0054(11)
C24 0.0213(13) 0.0163(13) 0.0345(14) 0.0035(11) 0.0148(11) 0.0071(12)
C25 0.0188(12) 0.0137(13) 0.0364(14) -0.0015(10) 0.0138(11) -0.0033(12)
C26 0.0132(11) 0.0168(13) 0.0240(12) -0.0018(10) 0.0068(9) -0.0011(11)

loop_
_atom_type_symbol
_atom_type_description
_atom_type_scat_dispersion_real
_atom_type_scat_dispersion_imag
_atom_type_scat_source
C C 0.0181 0.0091 'International Tables Vol C Tables 4.2.6.8 and 6.1.1.4'
H H 0.0000 0.0000 'International Tables Vol C Tables 4.2.6.8 and 6.1.1.4'
O O 0.0492 0.0322 'International Tables Vol C Tables 4.2.6.8 and 6.1.1.4'
F F 0.0727 0.0534 'International Tables Vol C Tables 4.2.6.8 and 6.1.1.4'
S S 0.3331 0.5567 'International Tables Vol C Tables 4.2.6.8 and 6.1.1.4'

loop_
_geom_angle_atom_site_label_1
_geom_angle_atom_site_label_2
_geom_angle_atom_site_label_3
_geom_angle
O1 S1 O2 117.68(10)
O1 S1 C1 111.00(10)
O2 S1 C1 108.82(10)
O1 S1 C4 112.96(10)
O2 S1 C4 107.88(10)
C1 S1 C4 96.37(10)
C2 C1 S1 103.88(15)
C2 C1 H1A 111.0
S1 C1 H1A 111.0
C2 C1 H1B 111.0
S1 C1 H1B 111.0
H1A C1 H1B 109.0
C1 C2 C3 105.97(18)
C1 C2 H2A 110.5
C3 C2 H2A 110.5
C1 C2 H2B 110.5
C3 C2 H2B 110.5
H2A C2 H2B 108.7
C2 C3 C4 107.74(18)
C2 C3 H3A 110.2
C4 C3 H3A 110.2
C2 C3 H3B 110.2
C4 C3 H3B 110.2
H3A C3 H3B 108.5
C5 C4 C3 114.48(19)
C5 C4 S1 114.60(15)
C3 C4 S1 104.76(14)
C5 C4 H4 107.5
C3 C4 H4 107.5
S1 C4 H4 107.5
F1 C5 C11 106.94(16)
F1 C5 C21 107.09(17)
C11 C5 C21 111.14(17)
F1 C5 C4 106.64(17)
C11 C5 C4 115.23(19)
C21 C5 C4 109.37(17)
C16 C11 C12 118.8(2)
C16 C11 C5 122.4(2)
C12 C11 C5 118.7(2)
C13 C12 C11 120.6(2)
C13 C12 H12 119.7
C11 C12 H12 119.7
C12 C13 C14 120.4(2)
C12 C13 H13 119.8
C14 C13 H13 119.8
C15 C14 C13 119.2(2)
C15 C14 H14 120.4
C13 C14 H14 120.4
C14 C15 C16 120.7(2)
C14 C15 H15 119.7
C16 C15 H15 119.7
C11 C16 C15 120.3(2)
C11 C16 H16 119.8
C15 C16 H16 119.8
C26 C21 C22 119.0(2)
C26 C21 C5 121.17(19)
C22 C21 C5 119.8(2)
C23 C22 C21 120.0(2)
C23 C22 H22 120.0
C21 C22 H22 120.0
C24 C23 C22 120.6(2)
C24 C23 H23 119.7
C22 C23 H23 119.7
C25 C24 C23 119.8(2)
C25 C24 H24 120.1
C23 C24 H24 120.1
C24 C25 C26 120.0(2)
C24 C25 H25 120.0
C26 C25 H25 120.0
C21 C26 C25 120.6(2)
C21 C26 H26 119.7
C25 C26 H26 119.7

loop_
_geom_bond_atom_site_label_1
_geom_bond_atom_site_label_2
_geom_bond_distance
F1 C5 1.418(2)
O1 S1 1.4374(16)
O2 S1 1.4415(16)
S1 C1 1.779(2)
S1 C4 1.832(2)
C1 C2 1.522(3)
C1 H1A 0.99
C1 H1B 0.99
C2 C3 1.531(3)
C2 H2A 0.99
C2 H2B 0.99
C3 C4 1.536(3)
C3 H3A 0.99
C3 H3B 0.99
C4 C5 1.528(3)
C4 H4 1.0
C5 C11 1.524(3)
C5 C21 1.528(3)
C11 C16 1.384(3)
C11 C12 1.391(3)
C12 C13 1.382(3)
C12 H12 0.95
C13 C14 1.383(4)
C13 H13 0.95
C14 C15 1.378(3)
C14 H14 0.95
C15 C16 1.388(3)
C15 H15 0.95
C16 H16 0.95
C21 C26 1.388(3)
C21 C22 1.395(3)
C22 C23 1.386(3)
C22 H22 0.95
C23 C24 1.382(3)
C23 H23 0.95
C24 C25 1.379(3)
C24 H24 0.95
C25 C26 1.391(3)
C25 H25 0.95
C26 H26 0.95

loop_
_geom_hbond_atom_site_label_D
_geom_hbond_atom_site_label_H
_geom_hbond_atom_site_label_A
_geom_hbond_site_symmetry_A
_geom_hbond_distance_DH
_geom_hbond_distance_HA
_geom_hbond_distance_DA
_geom_hbond_angle_DHA
C4 H4 O1 4_576 1.00 2.43 3.236(3) 136.8

loop_
_geom_torsion_atom_site_label_1
_geom_torsion_atom_site_label_2
_geom_torsion_atom_site_label_3
_geom_torsion_atom_site_label_4
_geom_torsion
O1 S1 C1 C2 142.67(15)
O2 S1 C1 C2 -86.29(17)
C4 S1 C1 C2 25.08(17)
S1 C1 C2 C3 -44.7(2)
C1 C2 C3 C4 47.7(2)
C2 C3 C4 C5 -153.90(18)
C2 C3 C4 S1 -27.53(19)
O1 S1 C4 C5 11.47(19)
O2 S1 C4 C5 -120.35(16)
C1 S1 C4 C5 127.49(17)
O1 S1 C4 C3 -114.83(15)
O2 S1 C4 C3 113.35(14)
C1 S1 C4 C3 1.19(16)
C3 C4 C5 F1 58.7(2)
S1 C4 C5 F1 -62.4(2)
C3 C4 C5 C11 177.22(17)
S1 C4 C5 C11 56.1(2)
C3 C4 C5 C21 -56.7(2)
S1 C4 C5 C21 -177.84(14)
F1 C5 C11 C16 145.2(2)
C21 C5 C11 C16 -98.2(2)
C4 C5 C11 C16 26.9(3)
F1 C5 C11 C12 -36.9(3)
C21 C5 C11 C12 79.6(2)
C4 C5 C11 C12 -155.23(19)
C16 C11 C12 C13 -0.7(3)
C5 C11 C12 C13 -178.6(2)
C11 C12 C13 C14 1.0(4)
C12 C13 C14 C15 -0.4(4)
C13 C14 C15 C16 -0.4(4)
C12 C11 C16 C15 -0.2(3)
C5 C11 C16 C15 177.7(2)
C14 C15 C16 C11 0.7(4)
F1 C5 C21 C26 -5.3(3)
C11 C5 C21 C26 -121.8(2)
C4 C5 C21 C26 109.8(2)
F1 C5 C21 C22 175.40(18)
C11 C5 C21 C22 58.9(3)
C4 C5 C21 C22 -69.4(2)
C26 C21 C22 C23 -0.4(3)
C5 C21 C22 C23 178.9(2)
C21 C22 C23 C24 -0.3(3)
C22 C23 C24 C25 0.6(4)
C23 C24 C25 C26 -0.3(3)
C22 C21 C26 C25 0.7(3)
C5 C21 C26 C25 -178.5(2)
C24 C25 C26 C21 -0.4(3)
